data_4085130
loop_
_publ_author_name
'Brill, Marcel'
'Collado, Alba'
'Cordes, David B.'
'Slawin, Alexandra M. Z.'
'Vogt, Matthias'
'Gr\"utzmacher, Hansj\"org'
'Nolan, Steven P.'

_publ_section_title
;
 Synthesis and Characterization of Gold(I) Complexes of
 Dibenzotropylidene-Functionalized NHC Ligands (Trop-NHCs)
;
_journal_issue 1
_journal_name_full Organometallics
_journal_page_first 263
_journal_paper_doi 10.1021/om501093s
_journal_volume 34
_journal_year 2015
_chemical_absolute_configuration ad
_chemical_formula_moiety 'C19 H16 Au Cl N2'
_chemical_formula_sum 'C19 H16 Au Cl N2'
_chemical_formula_weight 504.77
_space_group_IT_number 9
_symmetry_cell_setting monoclinic
_symmetry_Int_Tables_number 9
_symmetry_space_group_name_Hall 'C -2yc'
_symmetry_space_group_name_H-M 'C 1 c 1'
_atom_sites_solution_hydrogens geom
_atom_sites_solution_primary direct
_atom_sites_solution_secondary difmap
_cell_angle_alpha 90.0000
_cell_angle_beta 100.884(5)
_cell_angle_gamma 90.0000
_cell_formula_units_Z 4
_cell_length_a 10.0070(17)
_cell_length_b 18.858(3)
_cell_length_c 9.0388(14)
_cell_measurement_reflns_used 3304
_cell_measurement_temperature 173
_cell_measurement_theta_max 25.40
_cell_measurement_theta_min 2.20
_cell_volume 1675.0(5)
_computing_cell_refinement 'CrystalClear-SM Expert 2.1 b32'
_computing_data_collection 'CrystalClear-SM Expert 2.1 b32 (Rigaku, 2014)'
_computing_data_reduction 'CrystalClear-SM Expert 2.1 b32'
_computing_molecular_graphics 'CrystalStructure 4.1'
_computing_publication_material 'CrystalStructure 4.1 (Rigaku, 2014)'
_computing_structure_refinement 'SHELXL-2013 (Sheldrick, 2013)'
_computing_structure_solution 'SHELXS2013 (Sheldrick, 2008)'
_diffrn_ambient_temperature 173
_diffrn_detector_area_resol_mean 11.628
_diffrn_measured_fraction_theta_full 0.999
_diffrn_measured_fraction_theta_max 0.999
_diffrn_measurement_device_type 'Rigaku XtaLAB P200'
_diffrn_measurement_method \w
_diffrn_radiation_type 'Mo K\a'
_diffrn_radiation_wavelength 0.71075
_diffrn_reflns_av_R_equivalents 0.0756
_diffrn_reflns_Laue_measured_fraction_full 0.999
_diffrn_reflns_Laue_measured_fraction_max 0.999
_diffrn_reflns_limit_h_max 12
_diffrn_reflns_limit_h_min -12
_diffrn_reflns_limit_k_max 22
_diffrn_reflns_limit_k_min -22
_diffrn_reflns_limit_l_max 10
_diffrn_reflns_limit_l_min -10
_diffrn_reflns_number 10204
_diffrn_reflns_point_group_measured_fraction_full 0.982
_diffrn_reflns_point_group_measured_fraction_max 0.981
_diffrn_reflns_theta_full 25.242
_diffrn_reflns_theta_max 25.356
_diffrn_reflns_theta_min 2.160
_diffrn_standards_number 0
_exptl_absorpt_coefficient_mu 8.973
_exptl_absorpt_correction_T_max 0.373
_exptl_absorpt_correction_T_min 0.183
_exptl_absorpt_correction_type multi-scan
_exptl_absorpt_process_details 'REQAB (Rigaku, 1998)'
_exptl_crystal_colour colorless
_exptl_crystal_density_diffrn 2.001
_exptl_crystal_density_method 'not measured'
_exptl_crystal_description prism
_exptl_crystal_F_000 960.00
_exptl_crystal_size_max 0.270
_exptl_crystal_size_mid 0.240
_exptl_crystal_size_min 0.110
_refine_diff_density_max 0.76
_refine_diff_density_min -1.46
_refine_ls_abs_structure_details
;
 Flack x determined using 1220 quotients [(I+)-(I-)]/[(I+)+(I-)]
 (Parsons and Flack (2004), Acta Cryst. A60, s61).
;
_refine_ls_abs_structure_Flack -0.024(11)
_refine_ls_extinction_method none
_refine_ls_goodness_of_fit_ref 0.762
_refine_ls_hydrogen_treatment constr
_refine_ls_number_parameters 209
_refine_ls_number_reflns 3013
_refine_ls_number_restraints 2
_refine_ls_R_factor_all 0.0277
_refine_ls_R_factor_gt 0.0267
_refine_ls_shift/su_max 0.000
_refine_ls_structure_factor_coef Fsqd
_refine_ls_weighting_details 'w = 1/[\s^2^(Fo^2^)+(0.0000P)^2^+0.0000P] where P=(Fo^2^+2Fc^2^)/3'
_refine_ls_weighting_scheme calc
_refine_ls_wR_factor_gt 0.0519
_refine_ls_wR_factor_ref 0.0522
_reflns_number_gt 2789
_reflns_number_total 3013
_reflns_threshold_expression F^2^>2.0\s(F^2^)
_cod_data_source_file om501093s_si_002.cif
_cod_data_source_block Me-2
_cod_depositor_comments 'Adding full bibliography for 4085130--4085139.cif.'
_cod_database_code 4085130
_shelxl_res_file
;
TITL MBSN1r
CELL  0.71075 10.00700 18.85800 9.03880 90.00000 100.88400 90.00000
ZERR  4 0.00170 0.00300 0.00140 0.00000 0.00500 0.00000
LATT -7
SYMM    +X,    -Y, .50+Z
SFAC C H AU CL N
UNIT 76 64 4 4 8
L.S. 5
FMAP 2
PLAN 5
WPDB -2
HTAB
BOND $H
CONF
LIST 4
TEMP -100.0
ACTA
SIZE 0.270 0.240 0.110
WGHT    0.000000
FVAR       0.35033
AU1   3    0.748990    0.335957    0.766730    11.00000    0.02254    0.03377 =
         0.02710    0.00088   -0.00155    0.00221
CL1   4    0.981890    0.337595    0.791909    11.00000    0.02509    0.04990 =
         0.04839   -0.00343   -0.00005   -0.00052
N2    5    0.447379    0.345058    0.628994    11.00000    0.01439    0.03240 =
         0.02606    0.00615   -0.00247    0.00176
N5    5    0.481860    0.319749    0.866245    11.00000    0.03600    0.03887 =
         0.01936    0.00556    0.00422   -0.00552
C1    1    0.547876    0.332538    0.750926    11.00000    0.01451    0.02569 =
         0.01677    0.00404   -0.00030    0.00330
C3    1    0.323336    0.339056    0.672204    11.00000    0.02604    0.03866 =
         0.03681    0.00548    0.01141   -0.00583
AFIX  43
H3    2    0.237229    0.344623    0.607860    11.00000   -1.20000
AFIX   0
C4    1    0.343183    0.324234    0.818245    11.00000    0.02224    0.03871 =
         0.03427    0.00421    0.00718   -0.00502
AFIX  43
H4    2    0.275287    0.317975    0.877720    11.00000   -1.20000
AFIX   0
C6    1    0.464919    0.353129    0.469350    11.00000    0.02477    0.02589 =
         0.02748    0.00254    0.00090    0.00172
AFIX  13
H6    2    0.464754    0.304402    0.425670    11.00000   -1.20000
AFIX   0
C7    1    0.598706    0.387442    0.455579    11.00000    0.02119    0.03324 =
         0.01920    0.00428   -0.00324    0.00174
C8    1    0.687483    0.350778    0.385320    11.00000    0.03035    0.04485 =
         0.02411    0.00105    0.00067    0.00717
AFIX  43
H8    2    0.664848    0.304114    0.349564    11.00000   -1.20000
AFIX   0
C9    1    0.809342    0.380490    0.365570    11.00000    0.03041    0.07920 =
         0.02489   -0.00179    0.00923    0.01131
AFIX  43
H9    2    0.869209    0.354569    0.315752    11.00000   -1.20000
AFIX   0
C10   1    0.843526    0.448190    0.418805    11.00000    0.02498    0.06646 =
         0.03597    0.00228    0.00665   -0.00871
AFIX  43
H10   2    0.927499    0.468729    0.406771    11.00000   -1.20000
AFIX   0
C11   1    0.753813    0.486272    0.490467    11.00000    0.03220    0.05013 =
         0.03563   -0.00111   -0.00321   -0.01362
AFIX  43
H11   2    0.777415    0.532563    0.527968    11.00000   -1.20000
AFIX   0
C12   1    0.629921    0.456460    0.506961    11.00000    0.02030    0.04527 =
         0.01811    0.00028    0.00108   -0.00229
C13   1    0.538791    0.501434    0.575187    11.00000    0.02785    0.03699 =
         0.02828   -0.00398    0.00158   -0.00341
AFIX  43
H13   2    0.579779    0.531275    0.655760    11.00000   -1.20000
AFIX   0
C14   1    0.402890    0.504470    0.534640    11.00000    0.03524    0.03355 =
         0.03349    0.00096    0.00887    0.00628
AFIX  43
H14   2    0.357848    0.537675    0.587266    11.00000   -1.20000
AFIX   0
C15   1    0.316038    0.462308    0.418243    11.00000    0.02160    0.03498 =
         0.03160    0.00399    0.00575   -0.00091
C16   1    0.196512    0.493931    0.336606    11.00000    0.02709    0.04764 =
         0.04047    0.01005    0.01253    0.00270
AFIX  43
H16   2    0.173610    0.540714    0.361820    11.00000   -1.20000
AFIX   0
C17   1    0.113461    0.459416    0.223207    11.00000    0.02082    0.08456 =
         0.02824    0.01849    0.00079    0.00332
AFIX  43
H17   2    0.033507    0.481930    0.170658    11.00000   -1.20000
AFIX   0
C18   1    0.145520    0.391312    0.184270    11.00000    0.02685    0.07018 =
         0.03351   -0.00271   -0.00121   -0.01603
AFIX  43
H18   2    0.089982    0.367620    0.102251    11.00000   -1.20000
AFIX   0
C19   1    0.260886    0.357641    0.267196    11.00000    0.02267    0.04622 =
         0.02611    0.00854   -0.00298   -0.00236
AFIX  43
H19   2    0.280586    0.310072    0.244144    11.00000   -1.20000
AFIX   0
C20   1    0.344697    0.392232    0.379985    11.00000    0.02002    0.03705 =
         0.02942    0.00352    0.00115   -0.00591
C21   1    0.548233    0.303654    1.021407    11.00000    0.03658    0.05215 =
         0.03106    0.01028    0.00150    0.00612
AFIX 137
H21A  2    0.646962    0.301331    1.027552    11.00000   -1.20000
H21B  2    0.515301    0.257938    1.051621    11.00000   -1.20000
H21C  2    0.526811    0.340932    1.088789    11.00000   -1.20000
AFIX   0
HKLF 4
 
REM  MBSN1r
REM R1 =  0.0267 for    2789 Fo > 4sig(Fo)  and  0.0277 for all    3013 data
REM    209 parameters refined using      2 restraints
 
END  
     
WGHT      0.0000      0.0000 

REM Instructions for potential hydrogen bonds
EQIV $1 x-1, y, z
HTAB C4 Cl1_$1
EQIV $2 x-1/2, -y+1/2, z-1/2
HTAB C6 Cl1_$2
EQIV $3 x-1/2, -y+1/2, z+1/2
HTAB C21 Cl1_$3

REM Highest difference peak  0.764,  deepest hole -1.462,  1-sigma level  0.096
Q1    1   0.7283  0.3360  0.8666  11.00000  0.05    0.76
Q2    1   0.7622  0.3362  0.6607  11.00000  0.05    0.73
Q3    1   0.7947  0.3150  0.7855  11.00000  0.05    0.51
Q4    1   0.7117  0.2914  0.5762  11.00000  0.05    0.50
Q5    1   0.2213  0.2377  0.1872  11.00000  0.05    0.50
;

loop_
_symmetry_equiv_pos_site_id
_symmetry_equiv_pos_as_xyz
1 +X,+Y,+Z
2 +X,-Y,1/2+Z
3 1/2+X,1/2+Y,+Z
4 1/2+X,1/2-Y,1/2+Z

loop_
_atom_site_label
_atom_site_type_symbol
_atom_site_fract_x
_atom_site_fract_y
_atom_site_fract_z
_atom_site_U_iso_or_equiv
_atom_site_adp_type
_atom_site_occupancy
_atom_site_site_symmetry_multiplicity
_atom_site_calc_flag
_atom_site_refinement_flags
Au1 Au 0.74899(8) 0.33596(2) 0.76673(9) 0.02862(12) Uani 1 4 d .
Cl1 Cl 0.9819(5) 0.3376(2) 0.7919(7) 0.0420(14) Uani 1 4 d .
N2 N 0.4474(8) 0.3451(4) 0.6290(10) 0.0251(19) Uani 1 4 d .
N5 N 0.4819(9) 0.3197(5) 0.8662(9) 0.032(2) Uani 1 4 d .
C1 C 0.5479(18) 0.3325(7) 0.751(2) 0.019(4) Uani 1 4 d .
C3 C 0.3233(11) 0.3391(6) 0.6722(13) 0.033(3) Uani 1 4 d .
C4 C 0.3432(10) 0.3242(6) 0.8183(12) 0.031(3) Uani 1 4 d .
C6 C 0.4649(10) 0.3531(5) 0.4693(11) 0.027(2) Uani 1 4 d .
C7 C 0.5987(9) 0.3874(6) 0.4556(11) 0.025(2) Uani 1 4 d .
C8 C 0.6875(11) 0.3508(6) 0.3853(11) 0.034(3) Uani 1 4 d .
C9 C 0.8093(11) 0.3805(8) 0.3656(12) 0.044(3) Uani 1 4 d .
C10 C 0.8435(11) 0.4482(7) 0.4188(13) 0.042(3) Uani 1 4 d .
C11 C 0.7538(18) 0.4863(8) 0.4905(17) 0.041(4) Uani 1 4 d .
C12 C 0.6299(10) 0.4565(6) 0.5070(11) 0.028(2) Uani 1 4 d .
C13 C 0.5388(10) 0.5014(6) 0.5752(11) 0.032(2) Uani 1 4 d .
C14 C 0.4029(10) 0.5045(6) 0.5346(12) 0.034(3) Uani 1 4 d .
C15 C 0.3160(10) 0.4623(6) 0.4182(12) 0.029(2) Uani 1 4 d .
C16 C 0.1965(10) 0.4939(7) 0.3366(12) 0.038(3) Uani 1 4 d .
C17 C 0.1135(11) 0.4594(8) 0.2232(12) 0.045(3) Uani 1 4 d .
C18 C 0.1455(17) 0.3913(12) 0.184(2) 0.044(5) Uani 1 4 d .
C19 C 0.261(2) 0.3576(6) 0.267(3) 0.033(3) Uani 1 4 d .
C20 C 0.3447(15) 0.3922(10) 0.3800(18) 0.029(4) Uani 1 4 d .
C21 C 0.5482(11) 0.3036(6) 1.0214(12) 0.041(3) Uani 1 4 d .
H3 H 0.23723 0.34462 0.60786 0.0397 Uiso 1 4 calc R
H4 H 0.27529 0.31798 0.87772 0.0378 Uiso 1 4 calc R
H6 H 0.46475 0.3044 0.42567 0.0319 Uiso 1 4 calc R
H8 H 0.66485 0.30411 0.34956 0.0404 Uiso 1 4 calc R
H9 H 0.86921 0.35457 0.31575 0.0532 Uiso 1 4 calc R
H10 H 0.9275 0.46873 0.40677 0.0508 Uiso 1 4 calc R
H11 H 0.77742 0.53256 0.52797 0.0487 Uiso 1 4 calc R
H13 H 0.57978 0.53128 0.65576 0.0378 Uiso 1 4 calc R
H14 H 0.35785 0.53768 0.58727 0.0405 Uiso 1 4 calc R
H16 H 0.17361 0.54071 0.36182 0.0451 Uiso 1 4 calc R
H17 H 0.03351 0.48193 0.17066 0.0540 Uiso 1 4 calc R
H18 H 0.08998 0.36762 0.10225 0.0533 Uiso 1 4 calc R
H19 H 0.28059 0.31007 0.24414 0.0392 Uiso 1 4 calc R
H21A H 0.64696 0.30133 1.02755 0.0487 Uiso 1 4 calc R
H21B H 0.5153 0.25794 1.05162 0.0487 Uiso 1 4 calc R
H21C H 0.52681 0.34093 1.08879 0.0487 Uiso 1 4 calc R

loop_
_atom_site_aniso_label
_atom_site_aniso_U_11
_atom_site_aniso_U_22
_atom_site_aniso_U_33
_atom_site_aniso_U_12
_atom_site_aniso_U_13
_atom_site_aniso_U_23
Au1 0.02254(18) 0.0338(2) 0.02710(19) 0.0022(4) -0.00155(12) 0.0009(5)
Cl1 0.025(2) 0.050(3) 0.048(3) -0.0005(15) -0.0001(19) -0.0034(18)
N2 0.014(4) 0.032(5) 0.026(5) 0.002(3) -0.002(4) 0.006(4)
N5 0.036(5) 0.039(5) 0.019(5) -0.006(4) 0.004(4) 0.006(4)
C1 0.015(8) 0.026(7) 0.017(8) 0.003(5) -0.000(6) 0.004(5)
C3 0.026(6) 0.039(7) 0.037(7) -0.006(5) 0.011(5) 0.005(5)
C4 0.022(5) 0.039(7) 0.034(7) -0.005(5) 0.007(4) 0.004(5)
C6 0.025(5) 0.026(6) 0.027(6) 0.002(4) 0.001(4) 0.003(5)
C7 0.021(5) 0.033(6) 0.019(5) 0.002(4) -0.003(4) 0.004(4)
C8 0.030(6) 0.045(7) 0.024(6) 0.007(5) 0.001(4) 0.001(5)
C9 0.030(6) 0.079(10) 0.025(6) 0.011(6) 0.009(5) -0.002(6)
C10 0.025(6) 0.066(9) 0.036(7) -0.009(6) 0.007(5) 0.002(6)
C11 0.032(6) 0.050(10) 0.036(10) -0.014(7) -0.003(6) -0.001(7)
C12 0.020(5) 0.045(7) 0.018(5) -0.002(4) 0.001(4) 0.000(5)
C13 0.028(6) 0.037(6) 0.028(6) -0.003(5) 0.002(4) -0.004(5)
C14 0.035(6) 0.034(6) 0.033(6) 0.006(5) 0.009(5) 0.001(5)
C15 0.022(5) 0.035(6) 0.032(6) -0.001(4) 0.006(4) 0.004(5)
C16 0.027(6) 0.048(7) 0.040(7) 0.003(5) 0.013(5) 0.010(6)
C17 0.021(6) 0.085(11) 0.028(7) 0.003(6) 0.001(5) 0.018(7)
C18 0.027(8) 0.070(13) 0.034(9) -0.016(8) -0.001(7) -0.003(8)
C19 0.023(7) 0.046(5) 0.026(5) -0.002(7) -0.003(5) 0.009(10)
C20 0.020(7) 0.037(9) 0.029(8) -0.006(6) 0.001(5) 0.004(6)
C21 0.037(6) 0.052(8) 0.031(6) 0.006(5) 0.002(5) 0.010(6)

loop_
_atom_type_symbol
_atom_type_description
_atom_type_scat_dispersion_real
_atom_type_scat_dispersion_imag
_atom_type_scat_source
C C 0.0033 0.0016
;
International Tables for Crystallography
(Vol. C, Tables 4.2.6.8 and 6.1.1.4)
;
H H 0.0000 0.0000
;
International Tables for Crystallography
(Vol. C, Table 6.1.1.4)
;
Au Au -2.0133 8.8022
;
International Tables for Crystallography
(Vol. C, Tables 4.2.6.8 and 6.1.1.4)
;
Cl Cl 0.1484 0.1585
;
International Tables for Crystallography
(Vol. C, Tables 4.2.6.8 and 6.1.1.4)
;
N N 0.0061 0.0033
;
International Tables for Crystallography
(Vol. C, Tables 4.2.6.8 and 6.1.1.4)
;

loop_
_geom_angle_atom_site_label_1
_geom_angle_atom_site_label_2
_geom_angle_atom_site_label_3
_geom_angle
_geom_angle_publ_flag
Cl1 Au1 C1 178.1(5) yes
C1 N2 C3 108.9(11) yes
C1 N2 C6 126.5(11) yes
C3 N2 C6 124.1(8) yes
C1 N5 C4 110.8(10) yes
C1 N5 C21 125.0(10) yes
C4 N5 C21 124.2(9) yes
Au1 C1 N2 129.3(13) yes
Au1 C1 N5 125.6(11) yes
N2 C1 N5 105.0(13) yes
N2 C3 C4 109.1(9) yes
N5 C4 C3 106.2(10) yes
N2 C6 C7 113.0(7) yes
N2 C6 C20 109.9(10) yes
C7 C6 C20 112.1(10) yes
C6 C7 C8 118.9(9) yes
C6 C7 C12 121.1(9) yes
C8 C7 C12 120.0(9) yes
C7 C8 C9 121.3(11) yes
C8 C9 C10 119.6(11) yes
C9 C10 C11 119.7(12) yes
C10 C11 C12 120.2(12) yes
C7 C12 C11 119.2(11) yes
C7 C12 C13 124.2(9) yes
C11 C12 C13 116.6(10) yes
C12 C13 C14 126.1(9) yes
C13 C14 C15 127.3(10) yes
C14 C15 C16 118.3(10) yes
C14 C15 C20 124.3(10) yes
C16 C15 C20 117.3(10) yes
C15 C16 C17 121.9(11) yes
C16 C17 C18 119.9(11) yes
C17 C18 C19 119.4(15) yes
C18 C19 C20 120.8(15) yes
C6 C20 C15 120.4(12) yes
C6 C20 C19 118.9(14) yes
C15 C20 C19 120.6(13) yes
N2 C3 H3 125.479 no
C4 C3 H3 125.466 no
N5 C4 H4 126.901 no
C3 C4 H4 126.898 no
N2 C6 H6 107.216 no
C7 C6 H6 107.219 no
C20 C6 H6 107.214 no
C7 C8 H8 119.376 no
C9 C8 H8 119.366 no
C8 C9 H9 120.185 no
C10 C9 H9 120.176 no
C9 C10 H10 120.144 no
C11 C10 H10 120.138 no
C10 C11 H11 119.886 no
C12 C11 H11 119.899 no
C12 C13 H13 116.934 no
C14 C13 H13 116.929 no
C13 C14 H14 116.344 no
C15 C14 H14 116.349 no
C15 C16 H16 119.032 no
C17 C16 H16 119.029 no
C16 C17 H17 120.067 no
C18 C17 H17 120.056 no
C17 C18 H18 120.321 no
C19 C18 H18 120.326 no
C18 C19 H19 119.583 no
C20 C19 H19 119.590 no
N5 C21 H21A 109.465 no
N5 C21 H21B 109.475 no
N5 C21 H21C 109.469 no
H21A C21 H21B 109.477 no
H21A C21 H21C 109.469 no
H21B C21 H21C 109.473 no

loop_
_geom_bond_atom_site_label_1
_geom_bond_atom_site_label_2
_geom_bond_distance
_geom_bond_publ_flag
Au1 Cl1 2.299(5) yes
Au1 C1 1.992(18) yes
N2 C1 1.365(18) yes
N2 C3 1.374(14) yes
N2 C6 1.494(14) yes
N5 C1 1.36(2) yes
N5 C4 1.376(13) yes
N5 C21 1.466(13) yes
C3 C4 1.327(16) yes
C6 C7 1.513(14) yes
C6 C20 1.509(18) yes
C7 C8 1.372(15) yes
C7 C12 1.397(15) yes
C8 C9 1.384(16) yes
C9 C10 1.384(19) yes
C10 C11 1.40(2) yes
C11 C12 1.39(2) yes
C12 C13 1.464(15) yes
C13 C14 1.341(14) yes
C14 C15 1.466(14) yes
C15 C16 1.413(14) yes
C15 C20 1.41(2) yes
C16 C17 1.358(15) yes
C17 C18 1.39(3) yes
C18 C19 1.40(3) yes
C19 C20 1.36(2) yes
C3 H3 0.950 no
C4 H4 0.950 no
C6 H6 1.000 no
C8 H8 0.950 no
C9 H9 0.950 no
C10 H10 0.950 no
C11 H11 0.950 no
C13 H13 0.950 no
C14 H14 0.950 no
C16 H16 0.950 no
C17 H17 0.950 no
C18 H18 0.950 no
C19 H19 0.950 no
C21 H21A 0.980 no
C21 H21B 0.980 no
C21 H21C 0.980 no

loop_
_geom_contact_atom_site_label_1
_geom_contact_atom_site_label_2
_geom_contact_distance
_geom_contact_publ_flag
_geom_contact_site_symmetry_2
Au1 C6 3.539(9) no .
Au1 C7 3.085(9) no .
Au1 C8 3.397(10) no .
Au1 C12 3.323(10) no .
Au1 C21 3.384(12) no .
N2 C8 3.554(14) no .
N2 C12 3.119(14) no .
N2 C13 3.152(13) no .
N2 C14 3.134(14) no .
N2 C15 3.050(13) no .
N2 C19 3.45(2) no .
N2 C21 3.586(13) no .
C1 C7 3.00(2) no .
C1 C12 3.42(2) no .
C1 C13 3.553(18) no .
C3 C14 3.505(16) no .
C3 C15 3.258(15) no .
C3 C20 2.87(2) no .
C3 C21 3.576(14) no .
C6 C13 3.003(15) no .
C6 C14 3.003(15) no .
C7 C10 2.781(15) no .
C7 C14 3.123(15) no .
C7 C15 3.122(14) no .
C7 C19 3.53(2) no .
C8 C11 2.763(18) no .
C8 C20 3.510(19) no .
C9 C12 2.789(16) no .
C12 C15 3.094(13) no .
C12 C20 3.113(18) no .
C13 C20 3.136(19) no .
C15 C18 2.80(2) no .
C16 C19 2.751(18) no .
C17 C20 2.780(19) no .
Cl1 C4 3.587(11) no 1_655
C4 Cl1 3.587(11) no 1_455
C8 C21 3.438(14) no 1_554
C10 C17 3.503(17) no 1_655
C17 C10 3.503(17) no 1_455
C21 C8 3.438(14) no 1_556
Au1 H21A 2.8170 no .
N2 H4 3.1214 no .
N5 H3 3.0835 no .
C1 H3 3.1416 no .
C1 H4 3.1639 no .
C1 H6 2.9485 no .
C1 H21A 2.5778 no .
C1 H21B 3.1316 no .
C1 H21C 3.1046 no .
C3 H6 2.9302 no .
C4 H21A 3.2916 no .
C4 H21B 2.7581 no .
C4 H21C 2.7854 no .
C6 H3 2.8039 no .
C6 H8 2.6168 no .
C6 H19 2.6053 no .
C7 H9 3.2559 no .
C7 H11 3.2671 no .
C7 H13 3.2859 no .
C8 H6 2.4845 no .
C8 H10 3.2524 no .
C9 H11 3.2646 no .
C10 H8 3.2479 no .
C11 H9 3.2687 no .
C11 H13 2.6397 no .
C12 H6 3.3220 no .
C12 H8 3.2540 no .
C12 H10 3.2802 no .
C12 H14 3.3214 no .
C13 H11 2.5718 no .
C14 H3 3.5619 no .
C14 H16 2.6111 no .
C15 H3 2.9993 no .
C15 H6 3.3240 no .
C15 H13 3.3357 no .
C15 H17 3.2786 no .
C15 H19 3.2609 no .
C16 H14 2.6532 no .
C16 H18 3.2318 no .
C17 H19 3.2628 no .
C18 H16 3.2283 no .
C19 H3 3.1421 no .
C19 H6 2.4734 no .
C19 H17 3.2684 no .
C20 H3 2.6536 no .
C20 H14 3.3103 no .
C20 H16 3.2699 no .
C20 H18 3.2555 no .
C21 H4 2.8072 no .
H3 H4 2.4487 no .
H3 H6 3.1443 no .
H3 H19 3.4583 no .
H4 H21B 2.8453 no .
H4 H21C 2.8894 no .
H6 H8 2.2368 no .
H6 H19 2.2267 no .
H8 H9 2.3275 no .
H9 H10 2.3389 no .
H10 H11 2.3507 no .
H11 H13 2.4717 no .
H13 H14 2.1934 no .
H14 H16 2.4771 no .
H16 H17 2.2945 no .
H17 H18 2.3410 no .
H18 H19 2.3531 no .
Au1 H6 3.5441 no 4_555
Au1 H11 3.3986 no 2_565
Au1 H19 2.7838 no 4_555
Cl1 H3 3.3044 no 1_655
Cl1 H4 2.9153 no 1_655
Cl1 H6 2.9562 no 4_555
Cl1 H8 3.2255 no 4_555
Cl1 H16 2.9815 no 2_665
Cl1 H18 2.8659 no 1_656
Cl1 H19 3.4161 no 4_555
Cl1 H21B 2.8894 no 4_554
N5 H9 3.4773 no 4_455
C1 H19 3.5656 no 4_555
C3 H16 3.3605 no 2_565
C3 H21A 3.3110 no 4_454
C3 H21B 3.5731 no 4_454
C4 H8 3.0517 no 4_455
C4 H9 3.3823 no 4_455
C4 H14 3.5469 no 2_565
C4 H16 3.1263 no 2_565
C7 H13 3.0880 no 2_564
C7 H21C 3.3731 no 1_554
C8 H4 3.3057 no 4_554
C8 H13 3.0934 no 2_564
C8 H21A 3.3161 no 1_554
C8 H21C 2.8594 no 1_554
C9 H11 3.4255 no 2_564
C9 H13 3.1618 no 2_564
C9 H21A 3.5112 no 1_554
C9 H21B 3.5471 no 4_554
C9 H21C 3.4839 no 1_554
C10 H11 3.4880 no 2_564
C10 H13 3.2248 no 2_564
C10 H17 3.2650 no 1_655
C10 H17 2.9831 no 2_665
C11 H13 3.2102 no 2_564
C11 H17 3.0207 no 2_665
C12 H13 3.1274 no 2_564
C13 H21C 2.9787 no 2_564
C14 H21C 3.1698 no 2_564
C15 H14 3.0979 no 2_564
C16 H10 2.9188 no 1_455
C16 H14 3.0685 no 2_564
C17 H9 3.3698 no 1_455
C17 H10 2.7226 no 1_455
C17 H10 3.3867 no 2_464
C17 H11 3.4935 no 2_464
C17 H14 2.9374 no 2_564
C17 H16 3.4315 no 2_564
C18 H4 3.5546 no 1_554
C18 H9 3.2831 no 1_455
C18 H10 3.5487 no 1_455
C18 H14 2.7893 no 2_564
C18 H16 3.2445 no 2_564
C19 H14 2.8424 no 2_564
C19 H21C 3.3766 no 1_554
C20 H14 2.9826 no 2_564
C21 H3 3.3834 no 4_555
C21 H8 2.9753 no 1_556
C21 H13 3.3346 no 2_565
H3 Cl1 3.3044 no 1_455
H3 C21 3.3834 no 4_454
H3 H16 3.3019 no 2_565
H3 H21A 2.9446 no 4_454
H3 H21B 2.9163 no 4_454
H4 Cl1 2.9153 no 1_455
H4 C8 3.3057 no 4_455
H4 C18 3.5546 no 1_556
H4 H8 2.5458 no 4_455
H4 H9 3.4618 no 4_455
H4 H14 3.3299 no 2_565
H4 H16 2.8464 no 2_565
H4 H18 3.1393 no 1_556
H4 H19 3.3058 no 1_556
H6 Au1 3.5441 no 4_454
H6 Cl1 2.9562 no 4_454
H6 H21C 3.2934 no 1_554
H8 Cl1 3.2255 no 4_454
H8 C4 3.0517 no 4_554
H8 C21 2.9753 no 1_554
H8 H4 2.5458 no 4_554
H8 H13 3.5870 no 2_564
H8 H21A 2.8826 no 1_554
H8 H21B 2.9543 no 1_554
H8 H21C 2.5916 no 1_554
H9 N5 3.4773 no 4_554
H9 C4 3.3823 no 4_554
H9 C17 3.3698 no 1_655
H9 C18 3.2831 no 1_655
H9 H4 3.4618 no 4_554
H9 H11 3.3523 no 2_564
H9 H17 3.3175 no 1_655
H9 H18 3.2055 no 1_655
H9 H21A 3.2485 no 1_554
H9 H21B 3.1634 no 4_554
H10 C16 2.9188 no 1_655
H10 C17 2.7226 no 1_655
H10 C17 3.3867 no 2_665
H10 C18 3.5487 no 1_655
H10 H11 3.4695 no 2_564
H10 H16 2.9071 no 1_655
H10 H17 2.5684 no 1_655
H10 H17 2.5933 no 2_665
H11 Au1 3.3986 no 2_564
H11 C9 3.4255 no 2_565
H11 C10 3.4880 no 2_565
H11 C17 3.4935 no 2_665
H11 H9 3.3523 no 2_565
H11 H10 3.4695 no 2_565
H11 H17 2.6566 no 2_665
H11 H21A 3.3934 no 2_564
H11 H21C 3.5783 no 2_564
H13 C7 3.0880 no 2_565
H13 C8 3.0934 no 2_565
H13 C9 3.1618 no 2_565
H13 C10 3.2248 no 2_565
H13 C11 3.2102 no 2_565
H13 C12 3.1274 no 2_565
H13 C21 3.3346 no 2_564
H13 H8 3.5870 no 2_565
H13 H21A 3.4718 no 2_564
H13 H21C 2.5167 no 2_564
H14 C4 3.5469 no 2_564
H14 C15 3.0979 no 2_565
H14 C16 3.0685 no 2_565
H14 C17 2.9374 no 2_565
H14 C18 2.7893 no 2_565
H14 C19 2.8424 no 2_565
H14 C20 2.9826 no 2_565
H14 H4 3.3299 no 2_564
H14 H17 3.4876 no 2_565
H14 H18 3.2450 no 2_565
H14 H19 3.3564 no 2_565
H14 H21C 2.8444 no 2_564
H16 Cl1 2.9815 no 2_464
H16 C3 3.3605 no 2_564
H16 C4 3.1263 no 2_564
H16 C17 3.4315 no 2_565
H16 C18 3.2445 no 2_565
H16 H3 3.3019 no 2_564
H16 H4 2.8464 no 2_564
H16 H10 2.9071 no 1_455
H16 H17 3.3791 no 2_565
H16 H18 3.0164 no 2_565
H17 C10 3.2650 no 1_455
H17 C10 2.9831 no 2_464
H17 C11 3.0207 no 2_464
H17 H9 3.3175 no 1_455
H17 H10 2.5684 no 1_455
H17 H10 2.5933 no 2_464
H17 H11 2.6566 no 2_464
H17 H14 3.4876 no 2_564
H17 H16 3.3791 no 2_564
H18 Cl1 2.8659 no 1_454
H18 H4 3.1393 no 1_554
H18 H9 3.2055 no 1_455
H18 H14 3.2450 no 2_564
H18 H16 3.0164 no 2_564
H19 Au1 2.7838 no 4_454
H19 Cl1 3.4161 no 4_454
H19 C1 3.5656 no 4_454
H19 H4 3.3058 no 1_554
H19 H14 3.3564 no 2_564
H19 H21B 3.3248 no 1_554
H19 H21C 3.1125 no 1_554
H21A C3 3.3110 no 4_555
H21A C8 3.3161 no 1_556
H21A C9 3.5112 no 1_556
H21A H3 2.9446 no 4_555
H21A H8 2.8826 no 1_556
H21A H9 3.2485 no 1_556
H21A H11 3.3934 no 2_565
H21A H13 3.4718 no 2_565
H21B Cl1 2.8894 no 4_455
H21B C3 3.5731 no 4_555
H21B C9 3.5471 no 4_455
H21B H3 2.9163 no 4_555
H21B H8 2.9543 no 1_556
H21B H9 3.1634 no 4_455
H21B H19 3.3248 no 1_556
H21C C7 3.3731 no 1_556
H21C C8 2.8594 no 1_556
H21C C9 3.4839 no 1_556
H21C C13 2.9787 no 2_565
H21C C14 3.1698 no 2_565
H21C C19 3.3766 no 1_556
H21C H6 3.2934 no 1_556
H21C H8 2.5916 no 1_556
H21C H11 3.5783 no 2_565
H21C H13 2.5167 no 2_565
H21C H14 2.8444 no 2_565
H21C H19 3.1125 no 1_556

loop_
_geom_torsion_atom_site_label_1
_geom_torsion_atom_site_label_2
_geom_torsion_atom_site_label_3
_geom_torsion_atom_site_label_4
_geom_torsion
_geom_torsion_publ_flag
C1 N2 C3 C4 1.0(11) no
C3 N2 C1 Au1 -177.8(9) no
C3 N2 C1 N5 -0.5(12) no
C1 N2 C6 C7 -33.1(13) no
C1 N2 C6 C20 -159.0(9) no
C6 N2 C1 Au1 10.8(17) no
C6 N2 C1 N5 -171.9(8) no
C3 N2 C6 C7 156.7(8) no
C3 N2 C6 C20 30.8(12) no
C6 N2 C3 C4 172.6(8) no
C1 N5 C4 C3 0.7(12) no
C4 N5 C1 Au1 177.3(9) no
C4 N5 C1 N2 -0.1(13) no
C21 N5 C1 Au1 -2.4(17) no
C21 N5 C1 N2 -179.8(9) no
C21 N5 C4 C3 -179.6(9) no
N2 C3 C4 N5 -1.0(11) no
N2 C6 C7 C8 120.7(8) no
N2 C6 C7 C12 -62.2(11) no
N2 C6 C20 C15 62.1(15) no
N2 C6 C20 C19 -114.6(13) no
C7 C6 C20 C15 -64.3(16) no
C7 C6 C20 C19 118.9(13) no
C20 C6 C7 C8 -114.6(11) no
C20 C6 C7 C12 62.6(12) no
C6 C7 C8 C9 178.0(7) no
C6 C7 C12 C11 -179.3(7) no
C6 C7 C12 C13 -0.8(13) no
C8 C7 C12 C11 -2.2(13) no
C8 C7 C12 C13 176.3(8) no
C12 C7 C8 C9 0.8(14) no
C7 C8 C9 C10 0.7(15) no
C8 C9 C10 C11 -0.8(15) no
C9 C10 C11 C12 -0.6(18) no
C10 C11 C12 C7 2.1(17) no
C10 C11 C12 C13 -176.5(10) no
C7 C12 C13 C14 -37.0(15) no
C11 C12 C13 C14 141.5(11) no
C12 C13 C14 C15 2.3(18) no
C13 C14 C15 C16 -147.1(10) no
C13 C14 C15 C20 31.9(17) no
C14 C15 C16 C17 177.4(9) no
C14 C15 C20 C6 5(2) no
C14 C15 C20 C19 -177.9(11) no
C16 C15 C20 C6 -175.6(11) no
C16 C15 C20 C19 1(2) no
C20 C15 C16 C17 -1.6(17) no
C15 C16 C17 C18 -0.3(18) no
C16 C17 C18 C19 3(2) no
C17 C18 C19 C20 -3(3) no
C18 C19 C20 C6 178.0(17) no
C18 C19 C20 C15 1(3) no
